data_8103212
loop_
_publ_author_name
'Liang Xu'
'Yan-Yun Yang'
'Bing Wang'
'Ting-Guo Kang'
'Hui Li'

_publ_contact_author
;
    T.G. Kang
Liaoning University of Traditional Chinese Medicine
      Dalian, Liaoning
      116600 P. R. China
;
_publ_section_title
;
 Crystal structure of
 5-((4-chloropyridin-3-ylamino)methylene)-2,2-dimethyl-1,3-dioxane-4,6-dione,
 C12H11ClN2O4
;
_journal_issue 4
_journal_name_full 'Zeitschrift f\"ur Kristallographie - New Crystal Structures'
_journal_page_first 469
_journal_volume 226
_journal_year 2011
_chemical_formula_moiety 'C12 H11 Cl N2 O4'
_chemical_formula_sum 'C12 H11 Cl N2 O4'
_chemical_formula_weight 282.68
_space_group_IT_number 14
_symmetry_cell_setting monoclinic
_symmetry_space_group_name_Hall '-P 2yn'
_symmetry_space_group_name_H-M 'P 1 21/n 1'
_atom_sites_solution_hydrogens geom
_atom_sites_solution_primary direct
_atom_sites_solution_secondary difmap
_audit_creation_method SHELXL-97
_audit_update_record
;
2011-03-20 # Formatted by publCIF
;
_cell_angle_alpha 90.00
_cell_angle_beta 98.59(3)
_cell_angle_gamma 90.00
_cell_formula_units_Z 4
_cell_length_a 5.1570(10)
_cell_length_b 22.850(5)
_cell_length_c 10.786(2)
_cell_measurement_reflns_used 25
_cell_measurement_temperature 295(2)
_cell_measurement_theta_max 13
_cell_measurement_theta_min 9
_cell_volume 1256.7(4)
_computing_cell_refinement 'CAD-4 Software (Enraf--Nonius, 1985)'
_computing_data_collection 'CAD-4 Software (Enraf--Nonius, 1985)'
_computing_data_reduction 'XCAD4 (Harms & Wocadlo, 1995)'
_computing_molecular_graphics 'SHELXTL (Sheldrick, 2008)'
_computing_publication_material 'SHELXTL (Sheldrick, 2008)'
_computing_structure_refinement 'SHELXL97 (Sheldrick, 2008)'
_computing_structure_solution 'SHELXS97 (Sheldrick, 2008)'
_diffrn_ambient_temperature 295(2)
_diffrn_measured_fraction_theta_full 1.000
_diffrn_measured_fraction_theta_max 1.000
_diffrn_measurement_device_type 'Nonius cad4'
_diffrn_measurement_method \w/2\q
_diffrn_radiation_monochromator graphite
_diffrn_radiation_source 'fine-focus sealed tube'
_diffrn_radiation_type MoK\a
_diffrn_radiation_wavelength 0.71073
_diffrn_reflns_av_R_equivalents 0.0756
_diffrn_reflns_av_sigmaI/netI 0.0386
_diffrn_reflns_limit_h_max 6
_diffrn_reflns_limit_h_min 0
_diffrn_reflns_limit_k_max 27
_diffrn_reflns_limit_k_min 0
_diffrn_reflns_limit_l_max 12
_diffrn_reflns_limit_l_min -12
_diffrn_reflns_number 2539
_diffrn_reflns_theta_full 25.26
_diffrn_reflns_theta_max 25.26
_diffrn_reflns_theta_min 1.78
_diffrn_standards_decay_% 1
_diffrn_standards_interval_count 200
_diffrn_standards_interval_time 2h
_diffrn_standards_number 3
_exptl_absorpt_coefficient_mu 0.316
_exptl_absorpt_correction_T_max 0.9395
_exptl_absorpt_correction_T_min 0.9112
_exptl_absorpt_correction_type psi-scan
_exptl_absorpt_process_details '(North <i>et al.</i>, 1968)'
_exptl_crystal_colour colorless
_exptl_crystal_density_diffrn 1.494
_exptl_crystal_density_method 'not measured'
_exptl_crystal_description block
_exptl_crystal_F_000 584
_exptl_crystal_size_max 0.30
_exptl_crystal_size_mid 0.20
_exptl_crystal_size_min 0.20
_refine_diff_density_max 0.318
_refine_diff_density_min -0.314
_refine_diff_density_rms 0.081
_refine_ls_extinction_method none
_refine_ls_goodness_of_fit_ref 1.012
_refine_ls_hydrogen_treatment constr
_refine_ls_matrix_type full
_refine_ls_number_parameters 172
_refine_ls_number_reflns 2276
_refine_ls_number_restraints 0
_refine_ls_restrained_S_all 1.012
_refine_ls_R_factor_all 0.0937
_refine_ls_R_factor_gt 0.0635
_refine_ls_shift/su_max 0.000
_refine_ls_shift/su_mean 0.000
_refine_ls_structure_factor_coef Fsqd
_refine_ls_weighting_details 'calc w=1/[\s^2^(Fo^2^)+(0.0800P)^2^+2.5000P] where P=(Fo^2^+2Fc^2^)/3'
_refine_ls_weighting_scheme calc
_refine_ls_wR_factor_gt 0.1527
_refine_ls_wR_factor_ref 0.1828
_reflns_number_gt 1592
_reflns_number_total 2276
_reflns_threshold_expression >2sigma(I)
_cod_data_source_file 1267-3526.cff
_cod_data_source_block I
_cod_depositor_comments
;
The following automatic conversions were performed:

'_symmetry_cell_setting' value 'Monoclinic' changed to 'monoclinic'
according to /home/saulius/struct/CIF-dictionaries/cif_core.dic
dictionary named 'cif_core.dic' version 2.4.1 from 2010-06-29.

Automatic conversion script
Id: cif_fix_values 1715 2011-07-08 13:25:40Z adriana 
;
_cod_original_sg_symbol_Hall -P2yn
_cod_original_sg_symbol_H-M P21/n
_cod_database_code 8103212
_publ_section_exptl_
;
All H atoms on C were placed in idealized 
positions and refined as riding atoms with on their parent atoms with
C--H distances of 0.93 - 0.96\%A,  U~iso~(H)= 1.2 U~eq~(C) and 
U~iso~(H)=1.5 U~eq~(C~methyl~).The H atom bonded to N1 was placed in 
calculated positions, with N-H=0.86\%A, U~iso~(H)= 1.2 U~eq~(N).
;

loop_
_symmetry_equiv_pos_as_xyz
'x, y, z'
'-x+1/2, y+1/2, -z+1/2'
'-x, -y, -z'
'x-1/2, -y-1/2, z-1/2'

loop_
_atom_site_label
_atom_site_type_symbol
_atom_site_fract_x
_atom_site_fract_y
_atom_site_fract_z
_atom_site_U_iso_or_equiv
_atom_site_adp_type
_atom_site_occupancy
_atom_site_symmetry_multiplicity
_atom_site_calc_flag
_atom_site_refinement_flags
Cl Cl 0.6845(2) 0.13940(5) 0.26866(10) 0.0581(4) Uani 1 1 d .
O1 O 1.0091(5) 0.18854(13) 0.8184(2) 0.0431(7) Uani 1 1 d .
N1 N 0.5485(6) 0.10359(14) 0.5159(3) 0.0357(7) Uani 1 1 d .
H1A H 0.6808 0.1241 0.5018 0.043 Uiso 1 1 calc R
C1 C 0.6714(9) 0.2473(2) 0.8856(5) 0.0591(13) Uani 1 1 d .
H1B H 0.5470 0.2350 0.8152 0.089 Uiso 1 1 calc R
H1C H 0.7623 0.2815 0.8634 0.089 Uiso 1 1 calc R
H1D H 0.5812 0.2562 0.9550 0.089 Uiso 1 1 calc R
O2 O 0.7371(6) 0.14616(13) 0.9523(2) 0.0481(8) Uani 1 1 d .
N2 N 0.0587(7) 0.00914(17) 0.3276(3) 0.0518(9) Uani 1 1 d .
C2 C 1.0684(10) 0.2121(3) 1.0332(4) 0.0723(16) Uani 1 1 d .
H2B H 1.1560 0.2480 1.0192 0.108 Uiso 1 1 calc R
H2C H 1.1939 0.1808 1.0449 0.108 Uiso 1 1 calc R
H2D H 0.9853 0.2158 1.1068 0.108 Uiso 1 1 calc R
O3 O 0.4304(6) 0.08141(14) 0.8848(3) 0.0588(9) Uani 1 1 d .
C3 C 0.8651(8) 0.19902(19) 0.9221(3) 0.0427(10) Uani 1 1 d .
O4 O 0.9758(5) 0.16431(13) 0.6194(2) 0.0446(7) Uani 1 1 d .
C4 C 0.8855(6) 0.16065(16) 0.7174(3) 0.0312(8) Uani 1 1 d .
C5 C 0.6541(7) 0.12646(16) 0.7335(3) 0.0314(8) Uani 1 1 d .
C6 C 0.5904(7) 0.11559(17) 0.8581(3) 0.0359(9) Uani 1 1 d .
C7 C 0.5056(7) 0.10022(16) 0.6348(3) 0.0315(8) Uani 1 1 d .
H7A H 0.3629 0.0782 0.6511 0.038 Uiso 1 1 calc R
C8 C 0.3991(7) 0.07693(17) 0.4118(3) 0.0340(8) Uani 1 1 d .
C9 C 0.4487(7) 0.08860(17) 0.2915(3) 0.0373(9) Uani 1 1 d .
C10 C 0.3043(9) 0.0606(2) 0.1904(4) 0.0496(11) Uani 1 1 d .
H10A H 0.3354 0.0678 0.1090 0.060 Uiso 1 1 calc R
C11 C 0.1089(9) 0.0208(2) 0.2138(4) 0.0521(11) Uani 1 1 d .
H11A H 0.0109 0.0019 0.1461 0.063 Uiso 1 1 calc R
C12 C 0.2015(8) 0.03639(19) 0.4228(4) 0.0441(10) Uani 1 1 d .
H12A H 0.1673 0.0278 0.5031 0.053 Uiso 1 1 calc R

loop_
_atom_site_aniso_label
_atom_site_aniso_U_11
_atom_site_aniso_U_22
_atom_site_aniso_U_33
_atom_site_aniso_U_23
_atom_site_aniso_U_13
_atom_site_aniso_U_12
Cl 0.0606(7) 0.0790(8) 0.0412(6) 0.0061(5) 0.0285(5) -0.0158(6)
O1 0.0259(13) 0.0686(19) 0.0377(15) -0.0084(13) 0.0138(11) -0.0107(12)
N1 0.0308(16) 0.052(2) 0.0260(15) 0.0023(14) 0.0103(12) -0.0044(14)
C1 0.060(3) 0.059(3) 0.066(3) -0.016(2) 0.034(2) -0.004(2)
O2 0.0566(17) 0.0653(19) 0.0237(13) 0.0025(13) 0.0101(12) -0.0192(15)
N2 0.059(2) 0.059(2) 0.0367(19) -0.0005(17) 0.0046(16) -0.0127(18)
C2 0.071(3) 0.107(4) 0.039(2) -0.014(3) 0.006(2) -0.041(3)
O3 0.073(2) 0.073(2) 0.0361(15) -0.0019(14) 0.0266(15) -0.0323(18)
C3 0.039(2) 0.065(3) 0.0273(18) -0.0062(18) 0.0172(16) -0.0154(19)
O4 0.0328(14) 0.072(2) 0.0343(14) 0.0015(13) 0.0220(12) -0.0062(13)
C4 0.0206(16) 0.048(2) 0.0270(17) 0.0009(15) 0.0091(14) -0.0012(15)
C5 0.0290(18) 0.043(2) 0.0253(17) 0.0031(15) 0.0128(14) 0.0006(15)
C6 0.038(2) 0.046(2) 0.0256(18) 0.0003(16) 0.0120(15) -0.0017(17)
C7 0.0278(18) 0.042(2) 0.0275(18) 0.0001(15) 0.0128(14) 0.0017(15)
C8 0.0345(19) 0.045(2) 0.0242(17) 0.0008(15) 0.0109(14) 0.0012(16)
C9 0.039(2) 0.049(2) 0.0269(18) 0.0017(16) 0.0148(16) 0.0021(17)
C10 0.062(3) 0.066(3) 0.0237(19) -0.0057(19) 0.0157(18) 0.002(2)
C11 0.065(3) 0.057(3) 0.034(2) -0.008(2) 0.006(2) -0.005(2)
C12 0.047(2) 0.057(3) 0.0293(19) -0.0029(18) 0.0079(17) -0.013(2)

loop_
_atom_type_symbol
_atom_type_description
_atom_type_scat_dispersion_real
_atom_type_scat_dispersion_imag
_atom_type_scat_source
C C 0.0033 0.0016 'International Tables Vol C Tables 4.2.6.8 and 6.1.1.4'
H H 0.0000 0.0000 'International Tables Vol C Tables 4.2.6.8 and 6.1.1.4'
N N 0.0061 0.0033 'International Tables Vol C Tables 4.2.6.8 and 6.1.1.4'
O O 0.0106 0.0060 'International Tables Vol C Tables 4.2.6.8 and 6.1.1.4'
Cl Cl 0.1484 0.1585 'International Tables Vol C Tables 4.2.6.8 and 6.1.1.4'

loop_
_geom_angle_atom_site_label_1
_geom_angle_atom_site_label_2
_geom_angle_atom_site_label_3
_geom_angle
C4 O1 C3 118.0(3)
C7 N1 C8 126.4(3)
C7 N1 H1A 116.8
C8 N1 H1A 116.8
C3 C1 H1B 109.5
C3 C1 H1C 109.5
H1B C1 H1C 109.5
C3 C1 H1D 109.5
H1B C1 H1D 109.5
H1C C1 H1D 109.5
C6 O2 C3 118.9(3)
C11 N2 C12 117.6(4)
C3 C2 H2B 109.5
C3 C2 H2C 109.5
H2B C2 H2C 109.5
C3 C2 H2D 109.5
H2B C2 H2D 109.5
H2C C2 H2D 109.5
O2 C3 O1 110.0(3)
O2 C3 C2 106.0(3)
O1 C3 C2 105.8(3)
O2 C3 C1 111.5(3)
O1 C3 C1 108.5(3)
C2 C3 C1 114.9(4)
O4 C4 O1 118.4(3)
O4 C4 C5 124.4(3)
O1 C4 C5 117.2(3)
C7 C5 C6 118.2(3)
C7 C5 C4 121.3(3)
C6 C5 C4 120.3(3)
O3 C6 O2 118.5(3)
O3 C6 C5 126.3(4)
O2 C6 C5 115.1(3)
N1 C7 C5 125.0(3)
N1 C7 H7A 117.5
C5 C7 H7A 117.5
C9 C8 C12 116.6(3)
C9 C8 N1 120.7(3)
C12 C8 N1 122.7(3)
C10 C9 C8 119.8(4)
C10 C9 Cl 120.5(3)
C8 C9 Cl 119.7(3)
C9 C10 C11 118.3(4)
C9 C10 H10A 120.9
C11 C10 H10A 120.9
N2 C11 C10 122.9(4)
N2 C11 H11A 118.6
C10 C11 H11A 118.6
N2 C12 C8 125.0(4)
N2 C12 H12A 117.5
C8 C12 H12A 117.5

loop_
_geom_bond_atom_site_label_1
_geom_bond_atom_site_label_2
_geom_bond_distance
Cl C9 1.725(4)
O1 C4 1.339(4)
O1 C3 1.452(4)
N1 C7 1.336(4)
N1 C8 1.403(5)
N1 H1A 0.8600
C1 C3 1.500(6)
C1 H1B 0.9600
C1 H1C 0.9600
C1 H1D 0.9600
O2 C6 1.365(5)
O2 C3 1.437(5)
N2 C11 1.318(5)
N2 C12 1.326(5)
C2 C3 1.500(6)
C2 H2B 0.9600
C2 H2C 0.9600
C2 H2D 0.9600
O3 C6 1.202(4)
O4 C4 1.220(4)
C4 C5 1.458(5)
C5 C7 1.355(5)
C5 C6 1.452(5)
C7 H7A 0.9300
C8 C9 1.385(5)
C8 C12 1.395(5)
C9 C10 1.382(5)
C10 C11 1.407(6)
C10 H10A 0.9300
C11 H11A 0.9300
C12 H12A 0.9300

loop_
_geom_hbond_atom_site_label_D
_geom_hbond_atom_site_label_H
_geom_hbond_atom_site_label_A
_geom_hbond_distance_DH
_geom_hbond_distance_HA
_geom_hbond_distance_DA
_geom_hbond_angle_DHA
N1 H1A O4 0.86 2.05 2.700(4) 132.1
N1 H1A Cl 0.86 2.54 2.972(3) 111.9

loop_
_geom_torsion_atom_site_label_1
_geom_torsion_atom_site_label_2
_geom_torsion_atom_site_label_3
_geom_torsion_atom_site_label_4
_geom_torsion
C6 O2 C3 O1 -49.6(5)
C6 O2 C3 C2 -163.6(4)
C6 O2 C3 C1 70.7(4)
C4 O1 C3 O2 48.1(4)
C4 O1 C3 C2 162.1(4)
C4 O1 C3 C1 -74.1(4)
C3 O1 C4 O4 161.9(4)
C3 O1 C4 C5 -19.7(5)
O4 C4 C5 C7 -6.5(6)
O1 C4 C5 C7 175.2(3)
O4 C4 C5 C6 168.2(4)
O1 C4 C5 C6 -10.1(5)
C3 O2 C6 O3 -160.4(4)
C3 O2 C6 C5 22.1(5)
C7 C5 C6 O3 6.6(6)
C4 C5 C6 O3 -168.2(4)
C7 C5 C6 O2 -176.1(3)
C4 C5 C6 O2 9.0(5)
C8 N1 C7 C5 179.9(3)
C6 C5 C7 N1 -176.4(4)
C4 C5 C7 N1 -1.6(6)
C7 N1 C8 C9 173.5(4)
C7 N1 C8 C12 -8.7(6)
C12 C8 C9 C10 0.2(6)
N1 C8 C9 C10 178.1(4)
C12 C8 C9 Cl 178.5(3)
N1 C8 C9 Cl -3.5(5)
C8 C9 C10 C11 0.2(6)
Cl C9 C10 C11 -178.1(3)
C12 N2 C11 C10 -0.3(7)
C9 C10 C11 N2 -0.2(7)
C11 N2 C12 C8 0.7(7)
C9 C8 C12 N2 -0.7(6)
N1 C8 C12 N2 -178.5(4)
